data_2224235
loop_
_publ_author_name
'Chinnakali, K.'
'Sudha, D.'
'Jayagobi, M.'
'Raghunathan, R.'
'Fun, Hoong-Kun'

_publ_section_title 3-Benzyl-7-chloro-9-phenyl-2-tosyl-2,3,3a,4,9,9a-hexahydro-1<i>H</i>-pyrrolo[3,4-<i>b</i>]quinoline
_journal_coeditor_code HB5197
_journal_issue 12
_journal_name_full 'Acta Crystallographica Section E'
_journal_page_first o2973
_journal_page_last o2974
_journal_paper_doi 10.1107/S1600536809045267
_journal_volume 65
_journal_year 2009
_chemical_formula_iupac 'C31 H29 Cl N2 O2 S'
_chemical_formula_moiety 'C31 H29 Cl N2 O2 S'
_chemical_formula_sum 'C31 H29 Cl N2 O2 S'
_chemical_formula_weight 529.07
_chemical_name_systematic
;
3-Benzyl-7-chloro-9-phenyl-2-tosyl-2,3,3a,4,9,9a-hexahydro-1<i>H</i>-
pyrrolo[3,4-<i>b</i>]quinoline
;
_space_group_IT_number 19
_symmetry_cell_setting orthorhombic
_symmetry_space_group_name_Hall 'P 2ac 2ab'
_symmetry_space_group_name_H-M 'P 21 21 21'
_atom_sites_solution_hydrogens geom
_atom_sites_solution_primary direct
_atom_sites_solution_secondary difmap
_audit_creation_method SHELXL-97
_cell_angle_alpha 90.00
_cell_angle_beta 90.00
_cell_angle_gamma 90.00
_cell_formula_units_Z 4
_cell_length_a 10.01060(10)
_cell_length_b 11.86120(10)
_cell_length_c 21.8256(2)
_cell_measurement_reflns_used 9900
_cell_measurement_temperature 100.00(10)
_cell_measurement_theta_max 29.92
_cell_measurement_theta_min 2.54
_cell_volume 2591.52(4)
_computing_cell_refinement 'SAINT (Bruker, 2005)'
_computing_data_collection 'APEX2 (Bruker, 2005)'
_computing_data_reduction 'SAINT (Bruker, 2005)'
_computing_molecular_graphics 'SHELXTL (Sheldrick, 2008)'
_computing_publication_material 'SHELXTL (Sheldrick, 2008) and PLATON (Spek, 2009)'
_computing_structure_refinement 'SHELXTL (Sheldrick, 2008)'
_computing_structure_solution 'SHELXTL (Sheldrick, 2008)'
_diffrn_ambient_temperature 100.00(10)
_diffrn_measured_fraction_theta_full 0.998
_diffrn_measured_fraction_theta_max 0.998
_diffrn_measurement_device_type 'Bruker SMART APEXII CCD area-detector'
_diffrn_measurement_method '\f and \w'
_diffrn_radiation_monochromator graphite
_diffrn_radiation_source 'fine-focus sealed tube'
_diffrn_radiation_type MoK\a
_diffrn_radiation_wavelength 0.71073
_diffrn_reflns_av_R_equivalents 0.0446
_diffrn_reflns_av_sigmaI/netI 0.0388
_diffrn_reflns_limit_h_max 14
_diffrn_reflns_limit_h_min -13
_diffrn_reflns_limit_k_max 17
_diffrn_reflns_limit_k_min -17
_diffrn_reflns_limit_l_max 30
_diffrn_reflns_limit_l_min -31
_diffrn_reflns_number 35839
_diffrn_reflns_theta_full 30.71
_diffrn_reflns_theta_max 30.71
_diffrn_reflns_theta_min 2.24
_diffrn_standards_number 0
_exptl_absorpt_coefficient_mu 0.261
_exptl_absorpt_correction_T_max 0.9617
_exptl_absorpt_correction_T_min 0.9301
_exptl_absorpt_correction_type multi-scan
_exptl_absorpt_process_details '(SADABS; Bruker, 2005)'
_exptl_crystal_colour colourless
_exptl_crystal_density_diffrn 1.356
_exptl_crystal_density_method 'not measured'
_exptl_crystal_description Block
_exptl_crystal_F_000 1112
_exptl_crystal_size_max 0.28
_exptl_crystal_size_mid 0.25
_exptl_crystal_size_min 0.15
_refine_diff_density_max 0.422
_refine_diff_density_min -0.312
_refine_ls_abs_structure_details 'Flack (1983), 3555 Friedel pairs'
_refine_ls_abs_structure_Flack 0.02(4)
_refine_ls_extinction_method none
_refine_ls_goodness_of_fit_ref 1.016
_refine_ls_hydrogen_treatment mixed
_refine_ls_matrix_type full
_refine_ls_number_parameters 339
_refine_ls_number_reflns 8047
_refine_ls_number_restraints 0
_refine_ls_restrained_S_all 1.016
_refine_ls_R_factor_all 0.0431
_refine_ls_R_factor_gt 0.0368
_refine_ls_shift/su_max 0.001
_refine_ls_shift/su_mean 0.000
_refine_ls_structure_factor_coef Fsqd
_refine_ls_weighting_details 'calc w=1/[\s^2^(Fo^2^)+(0.0502P)^2^+0.3209P] where P=(Fo^2^+2Fc^2^)/3'
_refine_ls_weighting_scheme calc
_refine_ls_wR_factor_gt 0.0859
_refine_ls_wR_factor_ref 0.0895
_reflns_number_gt 7259
_reflns_number_total 8047
_reflns_threshold_expression I>2\s(I)
_cod_data_source_file hb5197.cif
_cod_data_source_block I
_cod_depositor_comments
;
The following automatic conversions were performed:
'_symmetry_cell_setting' value 'Orthorhombic' changed to 'orthorhombic'
according to '/home/saulius/struct/CIF-dictionaries/cif_core.dic'
dictionary named 'cif_core.dic' version 2.4.1 from 2010-06-29.

Automatic conversion script
Id: cif_fix_enum 1527 2010-12-29 10:47:43Z saulius 

The following automatic conversions were performed:

'_symmetry_cell_setting' value 'Orthorhombic' changed to
'orthorhombic' according to
/home/saulius/struct/CIF-dictionaries/cif_core.dic dictionary named
'cif_core.dic' version 2.4.1 from 2010-06-29.

Automatic conversion script
Id: cif_fix_values 1715 2011-07-08 13:25:40Z adriana 
;
_cod_database_code 2224235
_cod_database_fobs_code 2224235

loop_
_symmetry_equiv_pos_as_xyz
'x, y, z'
'-x+1/2, -y, z+1/2'
'-x, y+1/2, -z+1/2'
'x+1/2, -y+1/2, -z'

loop_
_atom_site_type_symbol
_atom_site_label
_atom_site_fract_x
_atom_site_fract_y
_atom_site_fract_z
_atom_site_U_iso_or_equiv
_atom_site_adp_type
_atom_site_calc_flag
_atom_site_refinement_flags
_atom_site_occupancy
_atom_site_disorder_assembly
_atom_site_disorder_group
Cl Cl1 0.99020(3) 0.23630(3) 0.611010(16) 0.01750(8) Uani d . 1 . .
S S1 0.87572(4) 0.74890(3) 0.237629(16) 0.01701(8) Uani d . 1 . .
O O1 1.00459(12) 0.75400(9) 0.20897(5) 0.0229(2) Uani d . 1 . .
O O2 0.75758(13) 0.75019(10) 0.20046(5) 0.0256(2) Uani d . 1 . .
N N1 0.87251(14) 0.63195(10) 0.27756(6) 0.0150(2) Uani d . 1 . .
N N2 0.72707(13) 0.48831(11) 0.40955(6) 0.0159(2) Uani d . 1 . .
H H1N2 0.654(2) 0.4565(17) 0.4026(10) 0.027(5) Uiso d . 1 . .
C C1 0.99589(16) 0.60584(12) 0.31441(7) 0.0160(3) Uani d . 1 . .
H H1A 1.0509 0.6725 0.3196 0.019 Uiso calc R 1 . .
H H1B 1.0486 0.5472 0.2950 0.019 Uiso calc R 1 . .
C C2 0.94008(14) 0.56589(12) 0.37568(7) 0.0137(3) Uani d . 1 . .
H H2 0.9205 0.6320 0.4011 0.016 Uiso calc R 1 . .
C C3 1.02378(14) 0.48294(12) 0.41319(7) 0.0132(3) Uani d . 1 . .
H H3 1.0572 0.4246 0.3853 0.016 Uiso calc R 1 . .
C C4 0.93338(14) 0.42593(12) 0.46062(7) 0.0131(3) Uani d . 1 . .
C C5 0.99179(15) 0.36541(11) 0.50869(7) 0.0142(3) Uani d . 1 . .
H H5 1.0843 0.3619 0.5118 0.017 Uiso calc R 1 . .
C C6 0.91344(15) 0.31068(12) 0.55164(7) 0.0141(3) Uani d . 1 . .
C C7 0.77481(15) 0.31665(12) 0.54938(7) 0.0149(3) Uani d . 1 . .
H H7 0.7228 0.2811 0.5789 0.018 Uiso calc R 1 . .
C C8 0.71615(15) 0.37664(13) 0.50226(7) 0.0155(3) Uani d . 1 . .
H H8 0.6235 0.3817 0.5004 0.019 Uiso calc R 1 . .
C C9 0.79311(14) 0.43009(12) 0.45709(7) 0.0134(3) Uani d . 1 . .
C C10 0.80912(14) 0.51222(12) 0.35619(7) 0.0133(3) Uani d . 1 . .
H H10 0.8266 0.4425 0.3335 0.016 Uiso calc R 1 . .
C C11 0.75027(16) 0.60125(12) 0.31332(7) 0.0147(3) Uani d . 1 . .
H H11 0.7237 0.6666 0.3379 0.018 Uiso calc R 1 . .
C C12 0.86417(16) 0.86286(11) 0.28916(7) 0.0159(3) Uani d . 1 . .
C C13 0.73961(16) 0.90828(13) 0.30416(8) 0.0201(3) Uani d . 1 . .
H H13 0.6617 0.8776 0.2880 0.024 Uiso calc R 1 . .
C C14 0.73412(16) 0.99983(13) 0.34358(8) 0.0212(3) Uani d . 1 . .
H H14 0.6516 1.0306 0.3537 0.025 Uiso calc R 1 . .
C C15 0.85024(15) 1.04677(12) 0.36832(7) 0.0170(3) Uani d . 1 . .
C C16 0.97308(15) 0.99944(12) 0.35296(7) 0.0175(3) Uani d . 1 . .
H H16 1.0509 1.0297 0.3694 0.021 Uiso calc R 1 . .
C C17 0.98130(15) 0.90773(12) 0.31342(7) 0.0157(3) Uani d . 1 . .
H H17 1.0638 0.8768 0.3033 0.019 Uiso calc R 1 . .
C C18 0.84443(18) 1.14674(14) 0.41044(8) 0.0236(3) Uani d . 1 . .
H H18A 0.9244 1.1907 0.4059 0.035 Uiso calc R 1 . .
H H18B 0.8369 1.1212 0.4520 0.035 Uiso calc R 1 . .
H H18C 0.7683 1.1922 0.4003 0.035 Uiso calc R 1 . .
C C19 1.14346(15) 0.53881(12) 0.44351(7) 0.0158(3) Uani d . 1 . .
C C20 1.12450(17) 0.61970(14) 0.48937(7) 0.0217(3) Uani d . 1 . .
H H20 1.0382 0.6402 0.5006 0.026 Uiso calc R 1 . .
C C21 1.2328(2) 0.66992(16) 0.51843(9) 0.0292(4) Uani d . 1 . .
H H21 1.2188 0.7245 0.5483 0.035 Uiso calc R 1 . .
C C22 1.36117(19) 0.63871(17) 0.50286(9) 0.0324(4) Uani d . 1 . .
H H22 1.4338 0.6714 0.5227 0.039 Uiso calc R 1 . .
C C23 1.38142(17) 0.55904(16) 0.45789(10) 0.0318(4) Uani d . 1 . .
H H23 1.4680 0.5380 0.4474 0.038 Uiso calc R 1 . .
C C24 1.27344(16) 0.50968(14) 0.42795(8) 0.0221(3) Uani d . 1 . .
H H24 1.2885 0.4568 0.3973 0.027 Uiso calc R 1 . .
C C25 0.62882(16) 0.56231(13) 0.27564(7) 0.0171(3) Uani d . 1 . .
H H25A 0.5588 0.5405 0.3040 0.020 Uiso calc R 1 . .
H H25B 0.5961 0.6264 0.2525 0.020 Uiso calc R 1 . .
C C26 0.65082(14) 0.46589(12) 0.23147(7) 0.0150(3) Uani d . 1 . .
C C27 0.65518(16) 0.35343(13) 0.25089(7) 0.0192(3) Uani d . 1 . .
H H27 0.6466 0.3369 0.2924 0.023 Uiso calc R 1 . .
C C28 0.67212(16) 0.26635(13) 0.20928(8) 0.0237(3) Uani d . 1 . .
H H28 0.6760 0.1922 0.2230 0.028 Uiso calc R 1 . .
C C29 0.68336(18) 0.28986(14) 0.14704(8) 0.0253(4) Uani d . 1 . .
H H29 0.6945 0.2315 0.1190 0.030 Uiso calc R 1 . .
C C30 0.67796(17) 0.40097(14) 0.12689(8) 0.0239(3) Uani d . 1 . .
H H30 0.6850 0.4171 0.0853 0.029 Uiso calc R 1 . .
C C31 0.66208(16) 0.48796(13) 0.16892(7) 0.0189(3) Uani d . 1 . .
H H31 0.6589 0.5621 0.1551 0.023 Uiso calc R 1 . .

loop_
_atom_site_aniso_label
_atom_site_aniso_U_11
_atom_site_aniso_U_22
_atom_site_aniso_U_33
_atom_site_aniso_U_12
_atom_site_aniso_U_13
_atom_site_aniso_U_23
Cl1 0.01853(15) 0.02012(16) 0.01386(15) 0.00295(13) 0.00000(12) 0.00457(12)
S1 0.02840(18) 0.01221(14) 0.01041(15) -0.00087(15) -0.00294(13) 0.00055(13)
O1 0.0372(6) 0.0165(5) 0.0151(5) -0.0010(6) 0.0072(5) 0.0006(4)
O2 0.0404(6) 0.0180(5) 0.0185(5) -0.0022(5) -0.0136(5) 0.0016(5)
N1 0.0210(6) 0.0123(5) 0.0117(6) 0.0001(5) -0.0011(5) 0.0020(4)
N2 0.0138(6) 0.0219(6) 0.0120(6) -0.0002(5) -0.0011(5) 0.0026(5)
C1 0.0179(7) 0.0172(6) 0.0130(7) 0.0009(6) 0.0002(6) 0.0031(5)
C2 0.0168(6) 0.0134(6) 0.0108(7) 0.0004(5) -0.0010(5) 0.0000(5)
C3 0.0155(6) 0.0127(6) 0.0114(6) 0.0007(5) 0.0016(5) -0.0006(5)
C4 0.0146(6) 0.0124(6) 0.0121(7) -0.0003(5) 0.0012(5) -0.0013(5)
C5 0.0144(6) 0.0142(6) 0.0139(7) 0.0004(5) -0.0002(5) -0.0003(5)
C6 0.0188(7) 0.0140(6) 0.0096(7) 0.0020(5) -0.0031(5) -0.0001(5)
C7 0.0164(7) 0.0161(6) 0.0121(7) -0.0012(5) 0.0015(5) -0.0011(5)
C8 0.0148(6) 0.0174(7) 0.0145(7) -0.0009(5) 0.0002(5) -0.0015(5)
C9 0.0155(6) 0.0138(6) 0.0109(7) 0.0006(5) 0.0003(5) -0.0021(5)
C10 0.0162(6) 0.0129(6) 0.0109(7) 0.0004(5) -0.0014(5) 0.0002(5)
C11 0.0187(7) 0.0141(6) 0.0112(7) 0.0016(5) -0.0005(6) -0.0008(5)
C12 0.0227(7) 0.0122(6) 0.0129(7) -0.0002(5) -0.0008(6) 0.0000(5)
C13 0.0178(7) 0.0176(7) 0.0250(9) -0.0002(6) -0.0048(6) -0.0004(6)
C14 0.0179(7) 0.0186(7) 0.0272(8) 0.0028(6) 0.0003(6) -0.0009(6)
C15 0.0203(7) 0.0145(6) 0.0163(7) 0.0007(5) 0.0030(6) 0.0005(5)
C16 0.0177(7) 0.0174(7) 0.0175(7) -0.0021(5) -0.0002(5) -0.0018(6)
C17 0.0156(7) 0.0145(6) 0.0171(7) 0.0020(5) -0.0002(6) -0.0001(5)
C18 0.0277(8) 0.0205(7) 0.0225(8) 0.0014(6) 0.0042(7) -0.0066(6)
C19 0.0164(7) 0.0158(6) 0.0152(7) -0.0012(5) -0.0012(5) 0.0054(5)
C20 0.0224(8) 0.0236(7) 0.0190(8) -0.0030(7) -0.0015(6) -0.0008(6)
C21 0.0353(10) 0.0311(9) 0.0211(9) -0.0126(8) -0.0070(7) -0.0008(7)
C22 0.0266(9) 0.0339(9) 0.0366(11) -0.0130(8) -0.0166(8) 0.0158(8)
C23 0.0153(7) 0.0314(9) 0.0486(12) 0.0014(7) -0.0031(8) 0.0182(8)
C24 0.0174(7) 0.0178(7) 0.0311(9) 0.0020(6) 0.0026(6) 0.0071(6)
C25 0.0182(7) 0.0201(6) 0.0129(7) 0.0040(6) -0.0020(6) 0.0005(5)
C26 0.0135(6) 0.0176(6) 0.0139(7) -0.0005(5) -0.0010(5) -0.0008(5)
C27 0.0188(7) 0.0206(7) 0.0181(8) -0.0038(6) 0.0006(6) 0.0030(6)
C28 0.0229(7) 0.0157(7) 0.0325(9) -0.0040(6) -0.0003(7) 0.0000(6)
C29 0.0283(8) 0.0223(7) 0.0253(9) -0.0029(6) -0.0037(7) -0.0103(6)
C30 0.0297(8) 0.0273(8) 0.0148(8) -0.0015(7) -0.0033(6) -0.0037(6)
C31 0.0234(7) 0.0194(7) 0.0141(7) -0.0009(6) -0.0039(6) 0.0011(6)

loop_
_atom_type_symbol
_atom_type_description
_atom_type_scat_dispersion_real
_atom_type_scat_dispersion_imag
_atom_type_scat_source
C C 0.0033 0.0016 'International Tables Vol C Tables 4.2.6.8 and 6.1.1.4'
H H 0.0000 0.0000 'International Tables Vol C Tables 4.2.6.8 and 6.1.1.4'
N N 0.0061 0.0033 'International Tables Vol C Tables 4.2.6.8 and 6.1.1.4'
O O 0.0106 0.0060 'International Tables Vol C Tables 4.2.6.8 and 6.1.1.4'
S S 0.1246 0.1234 'International Tables Vol C Tables 4.2.6.8 and 6.1.1.4'
Cl Cl 0.1484 0.1585 'International Tables Vol C Tables 4.2.6.8 and 6.1.1.4'

loop_
_geom_angle_atom_site_label_1
_geom_angle_atom_site_label_2
_geom_angle_atom_site_label_3
_geom_angle_site_symmetry_1
_geom_angle_site_symmetry_3
_geom_angle
_geom_angle_publ_flag
O2 S1 O1 . . 119.63(7) ?
O2 S1 N1 . . 107.08(7) ?
O1 S1 N1 . . 106.57(7) ?
O2 S1 C12 . . 107.38(7) ?
O1 S1 C12 . . 107.75(7) ?
N1 S1 C12 . . 107.97(7) ?
C11 N1 C1 . . 110.00(11) ?
C11 N1 S1 . . 119.97(10) ?
C1 N1 S1 . . 116.23(10) ?
C9 N2 C10 . . 114.84(12) ?
C9 N2 H1N2 . . 108.8(14) ?
C10 N2 H1N2 . . 115.8(14) ?
N1 C1 C2 . . 103.40(12) ?
N1 C1 H1A . . 111.1 ?
C2 C1 H1A . . 111.1 ?
N1 C1 H1B . . 111.1 ?
C2 C1 H1B . . 111.1 ?
H1A C1 H1B . . 109.0 ?
C10 C2 C1 . . 101.60(12) ?
C10 C2 C3 . . 110.69(11) ?
C1 C2 C3 . . 117.94(12) ?
C10 C2 H2 . . 108.7 ?
C1 C2 H2 . . 108.7 ?
C3 C2 H2 . . 108.7 ?
C19 C3 C2 . . 112.59(11) ?
C19 C3 C4 . . 111.32(12) ?
C2 C3 C4 . . 108.78(12) ?
C19 C3 H3 . . 108.0 ?
C2 C3 H3 . . 108.0 ?
C4 C3 H3 . . 108.0 ?
C5 C4 C9 . . 118.43(13) ?
C5 C4 C3 . . 119.09(13) ?
C9 C4 C3 . . 122.47(13) ?
C6 C5 C4 . . 120.78(14) ?
C6 C5 H5 . . 119.6 ?
C4 C5 H5 . . 119.6 ?
C5 C6 C7 . . 121.18(14) ?
C5 C6 Cl1 . . 119.37(11) ?
C7 C6 Cl1 . . 119.42(12) ?
C8 C7 C6 . . 118.47(14) ?
C8 C7 H7 . . 120.8 ?
C6 C7 H7 . . 120.8 ?
C7 C8 C9 . . 121.50(14) ?
C7 C8 H8 . . 119.2 ?
C9 C8 H8 . . 119.2 ?
C8 C9 C4 . . 119.59(14) ?
C8 C9 N2 . . 118.73(13) ?
C4 C9 N2 . . 121.67(13) ?
N2 C10 C2 . . 110.21(12) ?
N2 C10 C11 . . 114.05(12) ?
C2 C10 C11 . . 102.39(11) ?
N2 C10 H10 . . 110.0 ?
C2 C10 H10 . . 110.0 ?
C11 C10 H10 . . 110.0 ?
N1 C11 C10 . . 99.92(12) ?
N1 C11 C25 . . 116.13(12) ?
C10 C11 C25 . . 115.10(12) ?
N1 C11 H11 . . 108.4 ?
C10 C11 H11 . . 108.4 ?
C25 C11 H11 . . 108.4 ?
C17 C12 C13 . . 121.01(13) ?
C17 C12 S1 . . 118.72(12) ?
C13 C12 S1 . . 120.25(12) ?
C14 C13 C12 . . 118.86(15) ?
C14 C13 H13 . . 120.6 ?
C12 C13 H13 . . 120.6 ?
C13 C14 C15 . . 121.25(15) ?
C13 C14 H14 . . 119.4 ?
C15 C14 H14 . . 119.4 ?
C16 C15 C14 . . 118.75(14) ?
C16 C15 C18 . . 119.99(14) ?
C14 C15 C18 . . 121.27(14) ?
C17 C16 C15 . . 121.11(14) ?
C17 C16 H16 . . 119.4 ?
C15 C16 H16 . . 119.4 ?
C16 C17 C12 . . 119.01(14) ?
C16 C17 H17 . . 120.5 ?
C12 C17 H17 . . 120.5 ?
C15 C18 H18A . . 109.5 ?
C15 C18 H18B . . 109.5 ?
H18A C18 H18B . . 109.5 ?
C15 C18 H18C . . 109.5 ?
H18A C18 H18C . . 109.5 ?
H18B C18 H18C . . 109.5 ?
C24 C19 C20 . . 118.21(15) ?
C24 C19 C3 . . 121.56(14) ?
C20 C19 C3 . . 120.21(13) ?
C21 C20 C19 . . 120.94(17) ?
C21 C20 H20 . . 119.5 ?
C19 C20 H20 . . 119.5 ?
C22 C21 C20 . . 119.93(18) ?
C22 C21 H21 . . 120.0 ?
C20 C21 H21 . . 120.0 ?
C23 C22 C21 . . 119.78(17) ?
C23 C22 H22 . . 120.1 ?
C21 C22 H22 . . 120.1 ?
C22 C23 C24 . . 120.57(17) ?
C22 C23 H23 . . 119.7 ?
C24 C23 H23 . . 119.7 ?
C19 C24 C23 . . 120.54(16) ?
C19 C24 H24 . . 119.7 ?
C23 C24 H24 . . 119.7 ?
C26 C25 C11 . . 116.91(13) ?
C26 C25 H25A . . 108.1 ?
C11 C25 H25A . . 108.1 ?
C26 C25 H25B . . 108.1 ?
C11 C25 H25B . . 108.1 ?
H25A C25 H25B . . 107.3 ?
C31 C26 C27 . . 118.21(14) ?
C31 C26 C25 . . 119.60(13) ?
C27 C26 C25 . . 122.14(14) ?
C28 C27 C26 . . 121.02(15) ?
C28 C27 H27 . . 119.5 ?
C26 C27 H27 . . 119.5 ?
C27 C28 C29 . . 120.02(15) ?
C27 C28 H28 . . 120.0 ?
C29 C28 H28 . . 120.0 ?
C30 C29 C28 . . 119.71(16) ?
C30 C29 H29 . . 120.1 ?
C28 C29 H29 . . 120.1 ?
C31 C30 C29 . . 119.96(16) ?
C31 C30 H30 . . 120.0 ?
C29 C30 H30 . . 120.0 ?
C30 C31 C26 . . 121.07(14) ?
C30 C31 H31 . . 119.5 ?
C26 C31 H31 . . 119.5 ?

loop_
_geom_bond_atom_site_label_1
_geom_bond_atom_site_label_2
_geom_bond_site_symmetry_2
_geom_bond_distance
_geom_bond_publ_flag
Cl1 C6 . 1.7459(15) ?
S1 O2 . 1.4341(12) ?
S1 O1 . 1.4349(12) ?
S1 N1 . 1.6386(12) ?
S1 C12 . 1.7623(15) ?
N1 C11 . 1.496(2) ?
N1 C1 . 1.506(2) ?
N2 C9 . 1.4107(19) ?
N2 C10 . 1.4531(19) ?
N2 H1N2 . 0.84(2) ?
C1 C2 . 1.525(2) ?
C1 H1A . 0.97 ?
C1 H1B . 0.97 ?
C2 C10 . 1.518(2) ?
C2 C3 . 1.530(2) ?
C2 H2 . 0.98 ?
C3 C19 . 1.521(2) ?
C3 C4 . 1.532(2) ?
C3 H3 . 0.98 ?
C4 C5 . 1.399(2) ?
C4 C9 . 1.4072(19) ?
C5 C6 . 1.384(2) ?
C5 H5 . 0.93 ?
C6 C7 . 1.390(2) ?
C7 C8 . 1.382(2) ?
C7 H7 . 0.93 ?
C8 C9 . 1.403(2) ?
C8 H8 . 0.93 ?
C10 C11 . 1.529(2) ?
C10 H10 . 0.98 ?
C11 C25 . 1.539(2) ?
C11 H11 . 0.98 ?
C12 C17 . 1.392(2) ?
C12 C13 . 1.397(2) ?
C13 C14 . 1.386(2) ?
C13 H13 . 0.93 ?
C14 C15 . 1.397(2) ?
C14 H14 . 0.93 ?
C15 C16 . 1.393(2) ?
C15 C18 . 1.502(2) ?
C16 C17 . 1.391(2) ?
C16 H16 . 0.93 ?
C17 H17 . 0.93 ?
C18 H18A . 0.96 ?
C18 H18B . 0.96 ?
C18 H18C . 0.96 ?
C19 C24 . 1.388(2) ?
C19 C20 . 1.399(2) ?
C20 C21 . 1.390(2) ?
C20 H20 . 0.93 ?
C21 C22 . 1.380(3) ?
C21 H21 . 0.93 ?
C22 C23 . 1.377(3) ?
C22 H22 . 0.93 ?
C23 C24 . 1.392(3) ?
C23 H23 . 0.93 ?
C24 H24 . 0.93 ?
C25 C26 . 1.512(2) ?
C25 H25A . 0.97 ?
C25 H25B . 0.97 ?
C26 C31 . 1.394(2) ?
C26 C27 . 1.400(2) ?
C27 C28 . 1.386(2) ?
C27 H27 . 0.93 ?
C28 C29 . 1.391(3) ?
C28 H28 . 0.93 ?
C29 C30 . 1.390(2) ?
C29 H29 . 0.93 ?
C30 C31 . 1.390(2) ?
C30 H30 . 0.93 ?
C31 H31 . 0.93 ?

loop_
_geom_hbond_atom_site_label_D
_geom_hbond_atom_site_label_H
_geom_hbond_atom_site_label_A
_geom_hbond_site_symmetry_A
_geom_hbond_distance_DH
_geom_hbond_distance_HA
_geom_hbond_distance_DA
_geom_hbond_angle_DHA
_geom_hbond_publ_flag
N2 H1N2 Cl1 4_456 0.84(2) 2.83(2) 3.5947(13) 153(2) y
C25 H25B O2 . 0.97 2.46 3.0529(19) 119 n
C27 H27 Cl1 4_456 0.93 2.77 3.5980(16) 149 y
C17 H17 Cg2 3_755 0.93 2.70 3.5403(16) 151 y
C29 H29 Cg1 3_745 0.93 2.68 3.6014(19) 170 y

loop_
_geom_torsion_atom_site_label_1
_geom_torsion_atom_site_label_2
_geom_torsion_atom_site_label_3
_geom_torsion_atom_site_label_4
_geom_torsion_site_symmetry_1
_geom_torsion_site_symmetry_2
_geom_torsion_site_symmetry_3
_geom_torsion_site_symmetry_4
_geom_torsion
_geom_torsion_publ_flag
O2 S1 N1 C11 . . . . -50.80(12) ?
O1 S1 N1 C11 . . . . -179.92(10) ?
C12 S1 N1 C11 . . . . 64.55(12) ?
O2 S1 N1 C1 . . . . 172.80(10) ?
O1 S1 N1 C1 . . . . 43.67(12) ?
C12 S1 N1 C1 . . . . -71.85(12) ?
C11 N1 C1 C2 . . . . -3.90(14) ?
S1 N1 C1 C2 . . . . 136.63(10) ?
N1 C1 C2 C10 . . . . 30.84(14) ?
N1 C1 C2 C3 . . . . 151.97(12) ?
C10 C2 C3 C19 . . . . -169.50(12) ?
C1 C2 C3 C19 . . . . 74.18(16) ?
C10 C2 C3 C4 . . . . -45.62(15) ?
C1 C2 C3 C4 . . . . -161.95(12) ?
C19 C3 C4 C5 . . . . -41.60(17) ?
C2 C3 C4 C5 . . . . -166.23(12) ?
C19 C3 C4 C9 . . . . 139.71(14) ?
C2 C3 C4 C9 . . . . 15.08(19) ?
C9 C4 C5 C6 . . . . 0.2(2) ?
C3 C4 C5 C6 . . . . -178.56(13) ?
C4 C5 C6 C7 . . . . -1.8(2) ?
C4 C5 C6 Cl1 . . . . -179.87(11) ?
C5 C6 C7 C8 . . . . 1.5(2) ?
Cl1 C6 C7 C8 . . . . 179.53(11) ?
C6 C7 C8 C9 . . . . 0.5(2) ?
C7 C8 C9 C4 . . . . -2.1(2) ?
C7 C8 C9 N2 . . . . 178.85(14) ?
C5 C4 C9 C8 . . . . 1.7(2) ?
C3 C4 C9 C8 . . . . -179.61(12) ?
C5 C4 C9 N2 . . . . -179.25(12) ?
C3 C4 C9 N2 . . . . -0.5(2) ?
C10 N2 C9 C8 . . . . -162.78(13) ?
C10 N2 C9 C4 . . . . 18.1(2) ?
C9 N2 C10 C2 . . . . -49.72(16) ?
C9 N2 C10 C11 . . . . -164.22(12) ?
C1 C2 C10 N2 . . . . -168.63(12) ?
C3 C2 C10 N2 . . . . 65.30(15) ?
C1 C2 C10 C11 . . . . -46.93(14) ?
C3 C2 C10 C11 . . . . -172.99(11) ?
C1 N1 C11 C10 . . . . -24.29(13) ?
S1 N1 C11 C10 . . . . -163.12(9) ?
C1 N1 C11 C25 . . . . -148.72(12) ?
S1 N1 C11 C25 . . . . 72.44(15) ?
N2 C10 C11 N1 . . . . 162.44(11) ?
C2 C10 C11 N1 . . . . 43.40(13) ?
N2 C10 C11 C25 . . . . -72.42(16) ?
C2 C10 C11 C25 . . . . 168.55(12) ?
O2 S1 C12 C17 . . . . -155.56(12) ?
O1 S1 C12 C17 . . . . -25.46(14) ?
N1 S1 C12 C17 . . . . 89.29(13) ?
O2 S1 C12 C13 . . . . 23.14(15) ?
O1 S1 C12 C13 . . . . 153.24(12) ?
N1 S1 C12 C13 . . . . -92.01(13) ?
C17 C12 C13 C14 . . . . 0.4(2) ?
S1 C12 C13 C14 . . . . -178.31(12) ?
C12 C13 C14 C15 . . . . -0.1(2) ?
C13 C14 C15 C16 . . . . -0.4(2) ?
C13 C14 C15 C18 . . . . 179.29(15) ?
C14 C15 C16 C17 . . . . 0.5(2) ?
C18 C15 C16 C17 . . . . -179.16(14) ?
C15 C16 C17 C12 . . . . -0.2(2) ?
C13 C12 C17 C16 . . . . -0.2(2) ?
S1 C12 C17 C16 . . . . 178.46(11) ?
C2 C3 C19 C24 . . . . -115.72(15) ?
C4 C3 C19 C24 . . . . 121.83(15) ?
C2 C3 C19 C20 . . . . 65.90(17) ?
C4 C3 C19 C20 . . . . -56.56(17) ?
C24 C19 C20 C21 . . . . 0.2(2) ?
C3 C19 C20 C21 . . . . 178.68(15) ?
C19 C20 C21 C22 . . . . -1.1(3) ?
C20 C21 C22 C23 . . . . 1.0(3) ?
C21 C22 C23 C24 . . . . 0.0(3) ?
C20 C19 C24 C23 . . . . 0.7(2) ?
C3 C19 C24 C23 . . . . -177.67(14) ?
C22 C23 C24 C19 . . . . -0.9(2) ?
N1 C11 C25 C26 . . . . 54.31(17) ?
C10 C11 C25 C26 . . . . -61.90(18) ?
C11 C25 C26 C31 . . . . -103.37(17) ?
C11 C25 C26 C27 . . . . 79.21(19) ?
C31 C26 C27 C28 . . . . 0.9(2) ?
C25 C26 C27 C28 . . . . 178.35(14) ?
C26 C27 C28 C29 . . . . -0.8(2) ?
C27 C28 C29 C30 . . . . 0.2(3) ?
C28 C29 C30 C31 . . . . 0.3(3) ?
C29 C30 C31 C26 . . . . -0.3(3) ?
C27 C26 C31 C30 . . . . -0.4(2) ?
C25 C26 C31 C30 . . . . -177.87(15) ?

loop_
_cod_related_entry_id
_cod_related_entry_database
_cod_related_entry_code
1 ChemSpider 24743726
